data_4514914
loop_
_publ_author_name
'Liu, Shih-I'
'Haung, Jia-Yun'
'Barve, Indrajeet J.'
'Huang, Sheng-Cih'
'Sun, Chung-Ming'

_publ_section_title
;
 Enantioselective Synthesis of Hydantoin and Diketopiperazine-Fused
 Tetrahydroisoquinolines via Pictet-Spengler Reaction.
;
_journal_issue 4
_journal_name_full 'ACS combinatorial science'
_journal_page_first 336
_journal_page_last 344
_journal_paper_doi 10.1021/acscombsci.9b00005
_journal_volume 21
_journal_year 2019
_chemical_absolute_configuration rm
_chemical_formula_sum 'C19 H20 N2 O6'
_chemical_formula_weight 372.37
_space_group_crystal_system monoclinic
_space_group_IT_number 4
_space_group_name_Hall 'P 2yb'
_space_group_name_H-M_alt 'P 1 21 1'
_symmetry_space_group_name_Hall 'P 2yb'
_symmetry_space_group_name_H-M 'P 1 21 1'
_atom_sites_solution_hydrogens mixed
_audit_creation_method SHELXL-2014/6
_cell_angle_alpha 90
_cell_angle_beta 99.287(3)
_cell_angle_gamma 90
_cell_formula_units_Z 2
_cell_length_a 8.2378(4)
_cell_length_b 8.6386(4)
_cell_length_c 12.0226(6)
_cell_measurement_reflns_used 4499
_cell_measurement_temperature 100(2)
_cell_measurement_theta_max 66.5860
_cell_measurement_theta_min 3.7254
_cell_volume 844.35(7)
_computing_cell_refinement 'SAINT V8.34A (Bruker AXS Inc., 2013)'
_computing_data_collection 'Bruker APEX2'
_computing_data_reduction 'SAINT V8.34A (Bruker AXS Inc., 2013)'
_computing_molecular_graphics 'Bruker SHELXTL'
_computing_publication_material 'Bruker SHELXTL'
_computing_structure_refinement 'SHELXL-2014/6 (Sheldrick, 2014)'
_diffrn_ambient_temperature 100(2)
_diffrn_detector_area_resol_mean 8.3333
_diffrn_measured_fraction_theta_full 0.967
_diffrn_measured_fraction_theta_max 0.994
_diffrn_measurement_device_type 'Bruker APEX-II CCD'
_diffrn_measurement_method '\f and \w scans'
_diffrn_radiation_type CuK\a
_diffrn_radiation_wavelength 1.54178
_diffrn_reflns_av_R_equivalents 0.0189
_diffrn_reflns_av_unetI/netI 0.0208
_diffrn_reflns_Laue_measured_fraction_full 0.967
_diffrn_reflns_Laue_measured_fraction_max 0.994
_diffrn_reflns_limit_h_max 9
_diffrn_reflns_limit_h_min -9
_diffrn_reflns_limit_k_max 8
_diffrn_reflns_limit_k_min -10
_diffrn_reflns_limit_l_max 14
_diffrn_reflns_limit_l_min -14
_diffrn_reflns_number 5827
_diffrn_reflns_point_group_measured_fraction_full 0.966
_diffrn_reflns_point_group_measured_fraction_max 0.994
_diffrn_reflns_theta_full 67.679
_diffrn_reflns_theta_max 66.581
_diffrn_reflns_theta_min 3.725
_exptl_absorpt_coefficient_mu 0.922
_exptl_absorpt_correction_T_max 0.9492
_exptl_absorpt_correction_T_min 0.8597
_exptl_absorpt_correction_type multi-scan
_exptl_absorpt_process_details 'SADABS V2014/4 (Bruker AXS Inc.)'
_exptl_crystal_colour 'pale yellow'
_exptl_crystal_density_diffrn 1.465
_exptl_crystal_density_meas ?
_exptl_crystal_density_method 'not measured'
_exptl_crystal_description lamellar
_exptl_crystal_F_000 392
_exptl_crystal_size_max 0.20
_exptl_crystal_size_mid 0.03
_exptl_crystal_size_min 0.01
_refine_diff_density_max 0.187
_refine_diff_density_min -0.189
_refine_diff_density_rms 0.039
_refine_ls_abs_structure_details
;
 Refined as an inversion twin.
;
_refine_ls_abs_structure_Flack 0.1(2)
_refine_ls_extinction_method none
_refine_ls_goodness_of_fit_ref 1.043
_refine_ls_hydrogen_treatment constr
_refine_ls_matrix_type full
_refine_ls_number_parameters 248
_refine_ls_number_reflns 2147
_refine_ls_number_restraints 1
_refine_ls_restrained_S_all 1.043
_refine_ls_R_factor_all 0.0282
_refine_ls_R_factor_gt 0.0276
_refine_ls_shift/su_max 0.004
_refine_ls_shift/su_mean 0.000
_refine_ls_structure_factor_coef Fsqd
_refine_ls_weighting_details 'w=1/[\s^2^(Fo^2^)+(0.0532P)^2^+0.1283P] where P=(Fo^2^+2Fc^2^)/3'
_refine_ls_weighting_scheme calc
_refine_ls_wR_factor_gt 0.0731
_refine_ls_wR_factor_ref 0.0738
_reflns_Friedel_coverage 0.865
_reflns_Friedel_fraction_full 0.966
_reflns_Friedel_fraction_max 0.994
_reflns_number_gt 2108
_reflns_number_total 2147
_reflns_threshold_expression 'I > 2\s(I)'
_cod_data_source_file co9b00005_si_003.cif
_cod_data_source_block cu_170252LT_Cu_0m
_cod_depositor_comments
;
The following automatic conversions were performed:

'_exptl_crystal_density_meas' value 'not measured' was changed to '?'
- the value is perceived as not measured.

Automatic conversion script
Id: cif_fix_values 4973 2017-02-22 13:04:09Z antanas 
;
_cod_database_code 4514914
_shelx_space_group_comment
;
The symmetry employed for this shelxl refinement is uniquely defined
by the following loop, which should always be used as a source of
symmetry information in preference to the above space-group names.
They are only intended as comments.
;
_shelxl_version_number 2014/6

loop_
_space_group_symop_operation_xyz
'x, y, z'
'-x, y+1/2, -z'

loop_
_atom_site_label
_atom_site_type_symbol
_atom_site_fract_x
_atom_site_fract_y
_atom_site_fract_z
_atom_site_U_iso_or_equiv
_atom_site_adp_type
_atom_site_occupancy
_atom_site_site_symmetry_order
_atom_site_calc_flag
_atom_site_refinement_flags_posn
_atom_site_refinement_flags_adp
O1 O 1.35088(18) 0.7451(2) 1.40328(12) 0.0246(4) Uani 1 1 d . .
O2 O 0.33674(16) 0.4898(2) 0.72842(11) 0.0208(3) Uani 1 1 d . .
O3 O 1.13064(18) 0.8763(2) 1.41530(12) 0.0252(4) Uani 1 1 d . .
O4 O 1.02012(18) 1.04970(19) 0.61217(12) 0.0204(3) Uani 1 1 d . .
O5 O 1.25243(16) 0.9191(2) 0.67633(11) 0.0215(3) Uani 1 1 d . .
O6 O 0.46680(16) 0.42728(19) 0.93851(11) 0.0183(3) Uani 1 1 d . .
N1 N 1.2153(2) 0.7967(2) 1.36242(14) 0.0186(4) Uani 1 1 d . .
N2 N 1.03992(19) 0.8326(2) 0.83730(13) 0.0151(4) Uani 1 1 d . .
C1 C 1.1521(2) 0.7636(3) 1.24403(16) 0.0158(4) Uani 1 1 d . .
C2 C 1.2535(2) 0.6891(3) 1.17950(16) 0.0169(4) Uani 1 1 d . .
H21 H 1.3611 0.6568 1.2118 0.020 Uiso 1 1 calc R U
C3 C 1.1940(2) 0.6631(2) 1.06700(16) 0.0153(4) Uani 1 1 d . .
H2 H 1.2611 0.6108 1.0218 0.018 Uiso 1 1 calc R U
C4 C 1.0371(2) 0.7121(2) 1.01848(16) 0.0151(4) Uani 1 1 d . .
C5 C 0.9879(2) 0.6932(2) 0.89220(16) 0.0148(4) Uani 1 1 d . .
H20 H 1.0555 0.6059 0.8697 0.018 Uiso 1 1 calc R U
C6 C 0.8089(2) 0.6503(2) 0.85091(16) 0.0145(4) Uani 1 1 d . .
C7 C 0.7361(2) 0.6934(2) 0.74251(16) 0.0163(4) Uani 1 1 d . .
C8 C 0.5772(2) 0.6402(3) 0.70098(16) 0.0169(4) Uani 1 1 d . .
H14 H 0.5278 0.6677 0.6267 0.020 Uiso 1 1 calc R U
C9 C 0.4902(2) 0.5485(3) 0.76542(17) 0.0169(4) Uani 1 1 d . .
C10 C 0.2794(2) 0.5011(3) 0.60910(16) 0.0235(5) Uani 1 1 d . .
H1 H 0.2622 0.6102 0.5880 0.035 Uiso 1 1 calc R U
H12 H 0.1755 0.4446 0.5900 0.035 Uiso 1 1 calc R U
H13 H 0.3616 0.4562 0.5680 0.035 Uiso 1 1 calc R U
C11 C 0.9369(2) 0.7841(2) 1.08628(16) 0.0157(4) Uani 1 1 d . .
H4 H 0.8288 0.8155 1.0546 0.019 Uiso 1 1 calc R U
C12 C 0.9944(2) 0.8102(3) 1.19941(17) 0.0166(4) Uani 1 1 d . .
H3 H 0.9265 0.8593 1.2457 0.020 Uiso 1 1 calc R U
C13 C 1.0071(2) 0.8088(3) 0.71407(16) 0.0161(4) Uani 1 1 d . .
H8 H 1.0611 0.7099 0.6971 0.019 Uiso 1 1 calc R U
C14 C 1.0890(2) 0.9406(3) 0.65987(15) 0.0159(4) Uani 1 1 d . .
C15 C 1.3462(3) 1.0403(3) 0.63364(18) 0.0251(5) Uani 1 1 d . .
H7 H 1.3058 1.0557 0.5532 0.038 Uiso 1 1 calc R U
H5 H 1.4626 1.0107 0.6442 0.038 Uiso 1 1 calc R U
H6 H 1.3340 1.1366 0.6745 0.038 Uiso 1 1 calc R U
C16 C 0.8236(2) 0.7953(3) 0.66828(16) 0.0184(4) Uani 1 1 d . .
H17 H 0.7735 0.8997 0.6635 0.022 Uiso 1 1 calc R U
H16 H 0.8090 0.7514 0.5913 0.022 Uiso 1 1 calc R U
C17 C 0.7202(2) 0.5599(2) 0.91680(16) 0.0152(4) Uani 1 1 d . .
H15 H 0.7701 0.5310 0.9907 0.018 Uiso 1 1 calc R U
C18 C 0.5619(2) 0.5118(2) 0.87684(16) 0.0159(4) Uani 1 1 d . .
C19 C 0.5305(2) 0.4124(3) 1.05714(16) 0.0192(4) Uani 1 1 d . .
H10 H 0.6307 0.3494 1.0670 0.029 Uiso 1 1 calc R U
H11 H 0.4479 0.3623 1.0953 0.029 Uiso 1 1 calc R U
H9 H 0.5560 0.5152 1.0896 0.029 Uiso 1 1 calc R U
H18 H 0.9735 0.9210 0.8497 0.050 Uiso 1 1 d . .

loop_
_atom_site_aniso_label
_atom_site_aniso_U_11
_atom_site_aniso_U_22
_atom_site_aniso_U_33
_atom_site_aniso_U_23
_atom_site_aniso_U_13
_atom_site_aniso_U_12
O1 0.0181(7) 0.0341(10) 0.0202(7) 0.0004(7) -0.0006(6) 0.0048(7)
O2 0.0130(7) 0.0302(9) 0.0186(7) 0.0003(7) 0.0010(5) -0.0071(6)
O3 0.0221(7) 0.0316(9) 0.0224(7) -0.0087(7) 0.0049(6) 0.0032(7)
O4 0.0219(7) 0.0177(8) 0.0228(7) 0.0015(6) 0.0074(6) 0.0017(6)
O5 0.0137(7) 0.0267(9) 0.0239(7) 0.0069(7) 0.0026(5) -0.0052(6)
O6 0.0143(6) 0.0225(8) 0.0183(7) 0.0025(6) 0.0030(5) -0.0043(6)
N1 0.0170(9) 0.0213(10) 0.0177(8) 0.0016(7) 0.0030(7) -0.0003(7)
N2 0.0153(8) 0.0155(9) 0.0141(8) 0.0004(7) 0.0012(6) -0.0011(7)
C1 0.0180(9) 0.0154(10) 0.0138(9) 0.0014(8) 0.0020(7) -0.0021(8)
C2 0.0124(9) 0.0180(11) 0.0199(9) 0.0037(9) 0.0015(7) 0.0005(9)
C3 0.0131(9) 0.0146(10) 0.0190(9) 0.0008(8) 0.0047(7) -0.0004(8)
C4 0.0138(9) 0.0123(10) 0.0194(9) 0.0026(8) 0.0031(7) -0.0028(8)
C5 0.0117(9) 0.0147(11) 0.0182(9) 0.0005(8) 0.0026(7) 0.0007(8)
C6 0.0124(9) 0.0136(10) 0.0173(9) -0.0023(8) 0.0022(7) 0.0003(8)
C7 0.0156(9) 0.0165(11) 0.0171(8) -0.0011(8) 0.0040(7) -0.0009(9)
C8 0.0154(9) 0.0204(12) 0.0148(9) -0.0007(8) 0.0019(8) 0.0010(9)
C9 0.0114(9) 0.0189(10) 0.0201(9) -0.0042(9) 0.0014(7) -0.0016(8)
C10 0.0163(9) 0.0348(13) 0.0187(9) -0.0014(10) 0.0010(8) -0.0075(10)
C11 0.0113(9) 0.0154(11) 0.0200(9) 0.0013(8) 0.0013(7) -0.0001(8)
C12 0.0146(9) 0.0163(10) 0.0200(9) 0.0009(8) 0.0063(7) 0.0001(8)
C13 0.0156(9) 0.0179(11) 0.0152(9) -0.0011(8) 0.0037(7) -0.0012(8)
C14 0.0164(9) 0.0190(11) 0.0124(8) -0.0032(8) 0.0023(7) -0.0024(9)
C15 0.0194(10) 0.0312(14) 0.0250(10) 0.0038(10) 0.0038(8) -0.0114(10)
C16 0.0162(10) 0.0220(12) 0.0165(9) 0.0018(8) 0.0011(7) -0.0036(9)
C17 0.0152(9) 0.0154(10) 0.0150(8) -0.0009(8) 0.0021(7) 0.0013(8)
C18 0.0166(9) 0.0135(10) 0.0186(9) -0.0014(8) 0.0059(7) 0.0000(8)
C19 0.0156(9) 0.0239(11) 0.0185(9) 0.0004(9) 0.0035(7) -0.0002(9)

loop_
_atom_type_symbol
_atom_type_description
_atom_type_scat_dispersion_real
_atom_type_scat_dispersion_imag
_atom_type_scat_source
C C 0.0181 0.0091 'International Tables Vol C Tables 4.2.6.8 and 6.1.1.4'
H H 0.0000 0.0000 'International Tables Vol C Tables 4.2.6.8 and 6.1.1.4'
N N 0.0311 0.0180 'International Tables Vol C Tables 4.2.6.8 and 6.1.1.4'
O O 0.0492 0.0322 'International Tables Vol C Tables 4.2.6.8 and 6.1.1.4'

loop_
_geom_angle_atom_site_label_1
_geom_angle_atom_site_label_2
_geom_angle_atom_site_label_3
_geom_angle
C9 O2 C10 115.85(15)
C14 O5 C15 115.40(18)
C18 O6 C19 115.66(15)
O3 N1 O1 123.50(17)
O3 N1 C1 118.09(16)
O1 N1 C1 118.40(16)
C5 N2 C13 108.45(16)
C5 N2 H18 111.4
C13 N2 H18 104.4
C12 C1 C2 122.08(18)
C12 C1 N1 119.02(18)
C2 C1 N1 118.89(17)
C3 C2 C1 118.20(18)
C3 C2 H21 120.9
C1 C2 H21 120.9
C2 C3 C4 121.27(18)
C2 C3 H2 119.4
C4 C3 H2 119.4
C3 C4 C11 119.07(18)
C3 C4 C5 117.80(17)
C11 C4 C5 123.02(17)
N2 C5 C4 108.12(16)
N2 C5 C6 112.93(16)
C4 C5 C6 116.17(16)
N2 C5 H20 106.3
C4 C5 H20 106.3
C6 C5 H20 106.3
C7 C6 C17 119.53(17)
C7 C6 C5 119.17(17)
C17 C6 C5 121.16(17)
C6 C7 C8 118.80(17)
C6 C7 C16 122.12(17)
C8 C7 C16 119.08(17)
C9 C8 C7 121.73(18)
C9 C8 H14 119.1
C7 C8 H14 119.1
O2 C9 C8 124.36(18)
O2 C9 C18 116.66(18)
C8 C9 C18 118.98(18)
O2 C10 H1 109.5
O2 C10 H12 109.5
H1 C10 H12 109.5
O2 C10 H13 109.5
H1 C10 H13 109.5
H12 C10 H13 109.5
C12 C11 C4 120.37(19)
C12 C11 H4 119.8
C4 C11 H4 119.8
C1 C12 C11 118.97(18)
C1 C12 H3 120.5
C11 C12 H3 120.5
N2 C13 C14 107.64(16)
N2 C13 C16 112.51(15)
C14 C13 C16 112.59(17)
N2 C13 H8 108.0
C14 C13 H8 108.0
C16 C13 H8 108.0
O4 C14 O5 124.49(19)
O4 C14 C13 125.80(18)
O5 C14 C13 109.68(17)
O5 C15 H7 109.5
O5 C15 H5 109.5
H7 C15 H5 109.5
O5 C15 H6 109.5
H7 C15 H6 109.5
H5 C15 H6 109.5
C7 C16 C13 111.64(16)
C7 C16 H17 109.3
C13 C16 H17 109.3
C7 C16 H16 109.3
C13 C16 H16 109.3
H17 C16 H16 108.0
C18 C17 C6 121.44(18)
C18 C17 H15 119.3
C6 C17 H15 119.3
O6 C18 C17 124.20(17)
O6 C18 C9 116.41(17)
C17 C18 C9 119.39(18)
O6 C19 H10 109.5
O6 C19 H11 109.5
H10 C19 H11 109.5
O6 C19 H9 109.5
H10 C19 H9 109.5
H11 C19 H9 109.5

loop_
_geom_bond_atom_site_label_1
_geom_bond_atom_site_label_2
_geom_bond_distance
O1 N1 1.229(2)
O2 C9 1.368(2)
O2 C10 1.439(2)
O3 N1 1.227(2)
O4 C14 1.198(3)
O5 C14 1.342(2)
O5 C15 1.444(3)
O6 C18 1.373(2)
O6 C19 1.444(2)
N1 C1 1.463(2)
N2 C5 1.470(3)
N2 C13 1.477(2)
N2 H18 0.9647
C1 C12 1.383(3)
C1 C2 1.387(3)
C2 C3 1.381(3)
C2 H21 0.9500
C3 C4 1.395(3)
C3 H2 0.9500
C4 C11 1.397(3)
C4 C5 1.516(3)
C5 C6 1.523(3)
C5 H20 1.0000
C6 C7 1.394(3)
C6 C17 1.400(3)
C7 C8 1.401(3)
C7 C16 1.516(3)
C8 C9 1.386(3)
C8 H14 0.9500
C9 C18 1.410(3)
C10 H1 0.9800
C10 H12 0.9800
C10 H13 0.9800
C11 C12 1.384(3)
C11 H4 0.9500
C12 H3 0.9500
C13 C14 1.523(3)
C13 C16 1.527(3)
C13 H8 1.0000
C15 H7 0.9800
C15 H5 0.9800
C15 H6 0.9800
C16 H17 0.9900
C16 H16 0.9900
C17 C18 1.379(3)
C17 H15 0.9500
C19 H10 0.9800
C19 H11 0.9800
C19 H9 0.9800
